data_7118934
loop_
_publ_author_name
'Wang, Jian'
'Li, Jia-Nan'
'Zhang, Shao-Liang'
'Zhao, Xin-Hua'
'Shao, Dong'
'Wang, Xin-Yi'

_publ_section_title
;
 Syntheses and magnetic properties of a pyrimidyl-substituted nitronyl
 nitroxide radical and its cobalt(ii) complexes.
;
_journal_issue 28
_journal_name_full 'Chemical communications (Cambridge, England)'
_journal_page_first 5033
_journal_page_last 5036
_journal_paper_doi 10.1039/c6cc00915h
_journal_volume 52
_journal_year 2016
_chemical_formula_sum 'C21 H19 Co F12 N4 O6'
_chemical_formula_weight 710.33
_chemical_melting_point ?
_chemical_name_common (NIT-2-Pm)Co(hfac)2
_chemical_name_systematic
; 
 ? 
;
_space_group_IT_number 2
_symmetry_cell_setting triclinic
_symmetry_space_group_name_Hall '-P 1'
_symmetry_space_group_name_H-M 'P -1'
_atom_sites_solution_hydrogens geom
_atom_sites_solution_primary direct
_atom_sites_solution_secondary difmap
_audit_creation_method SHELXL-97
_audit_update_record
;
2016-01-24 deposited with the CCDC.
2016-03-09 downloaded from the CCDC.
;
_cell_angle_alpha 69.812(2)
_cell_angle_beta 62.763(2)
_cell_angle_gamma 66.380(2)
_cell_formula_units_Z 4
_cell_length_a 14.967(3)
_cell_length_b 15.106(3)
_cell_length_c 15.938(3)
_cell_measurement_reflns_used 5780
_cell_measurement_temperature 173(2)
_cell_measurement_theta_max 27.09
_cell_measurement_theta_min 2.30
_cell_volume 2877.1(10)
_computing_cell_refinement 'Bruker SMART'
_computing_data_collection 'Bruker SMART'
_computing_data_reduction 'Bruker SAINT'
_computing_molecular_graphics 'Bruker SHELXTL'
_computing_publication_material 'Bruker SHELXTL'
_computing_structure_refinement 'SHELXL-97 (Sheldrick, 1997)'
_computing_structure_solution 'SHELXS-97 (Sheldrick, 1990)'
_diffrn_ambient_temperature 173(2)
_diffrn_measured_fraction_theta_full 0.985
_diffrn_measured_fraction_theta_max 0.985
_diffrn_measurement_device_type 'CCD area detector'
_diffrn_measurement_method 'phi and omega scans'
_diffrn_radiation_monochromator graphite
_diffrn_radiation_source 'fine-focus sealed tube'
_diffrn_radiation_type MoK\a
_diffrn_radiation_wavelength 0.71073
_diffrn_reflns_av_R_equivalents 0.0283
_diffrn_reflns_av_sigmaI/netI 0.0598
_diffrn_reflns_limit_h_max 13
_diffrn_reflns_limit_h_min -18
_diffrn_reflns_limit_k_max 18
_diffrn_reflns_limit_k_min -18
_diffrn_reflns_limit_l_max 19
_diffrn_reflns_limit_l_min -19
_diffrn_reflns_number 16946
_diffrn_reflns_theta_full 26.37
_diffrn_reflns_theta_max 26.37
_diffrn_reflns_theta_min 2.30
_exptl_absorpt_coefficient_mu 0.717
_exptl_absorpt_correction_T_max 0.9189
_exptl_absorpt_correction_T_min 0.7979
_exptl_absorpt_correction_type multi-scan
_exptl_absorpt_process_details 'SADABS: Bruker, 2000'
_exptl_crystal_colour black
_exptl_crystal_density_diffrn 1.640
_exptl_crystal_density_method 'not measured'
_exptl_crystal_description block
_exptl_crystal_F_000 1424
_exptl_crystal_size_max 0.33
_exptl_crystal_size_mid 0.20
_exptl_crystal_size_min 0.12
_platon_squeeze_details
;
;
_refine_diff_density_max 2.466
_refine_diff_density_min -0.731
_refine_diff_density_rms 0.155
_refine_ls_extinction_method none
_refine_ls_goodness_of_fit_ref 1.054
_refine_ls_hydrogen_treatment mixed
_refine_ls_matrix_type full
_refine_ls_number_parameters 801
_refine_ls_number_reflns 11587
_refine_ls_number_restraints 0
_refine_ls_restrained_S_all 1.054
_refine_ls_R_factor_all 0.1056
_refine_ls_R_factor_gt 0.0768
_refine_ls_shift/su_max 0.005
_refine_ls_shift/su_mean 0.001
_refine_ls_structure_factor_coef Fsqd
_refine_ls_weighting_details 'calc w=1/[\s^2^(Fo^2^)+(0.2000P)^2^+0.0000P] where P=(Fo^2^+2Fc^2^)/3'
_refine_ls_weighting_scheme calc
_refine_ls_wR_factor_gt 0.2426
_refine_ls_wR_factor_ref 0.2769
_reflns_number_gt 8048
_reflns_number_total 11587
_reflns_threshold_expression >2sigma(I)
_cod_data_source_file c6cc00915h2.cif
_cod_data_source_block (NIT-2-Pm)Co(hfac)2
_cod_depositor_comments
;
The following automatic conversions were performed:

'_chemical_melting_point' value 'not measured' was changed to '?' -
the value is undefined or not given.

'_symmetry_cell_setting' value 'Triclinic' changed to 'triclinic'
according to
/usr/data/users/saulius/crontab/automatic-downloads/rss-feeds/RSC/lib/dictionaries/cif_core.dic
dictionary named 'cif_core.dic' version 2.4.2 from 2011-04-26.

Automatic conversion script
Id: cif_fix_values 4268 2015-11-12 08:31:59Z antanas 

 Adding full bibliography for 7118933--7118935.cif.
;
_cod_original_cell_volume 2877.0(9)
_cod_original_sg_symbol_H-M P-1
_cod_database_code 7118934

loop_
_symmetry_equiv_pos_as_xyz
'x, y, z'
'-x, -y, -z'

loop_
_atom_site_label
_atom_site_type_symbol
_atom_site_fract_x
_atom_site_fract_y
_atom_site_fract_z
_atom_site_U_iso_or_equiv
_atom_site_adp_type
_atom_site_occupancy
_atom_site_symmetry_multiplicity
_atom_site_calc_flag
_atom_site_refinement_flags
Co1 Co 0.79478(5) 0.30523(4) 0.50887(4) 0.0279(2) Uani 1 1 d .
Co2 Co 0.57108(5) 0.69589(5) 0.88638(4) 0.0279(2) Uani 1 1 d .
F1 F 0.9991(3) 0.3725(4) 0.1339(2) 0.0683(12) Uani 1 1 d .
F2 F 1.0946(3) 0.2506(3) 0.2041(3) 0.0557(9) Uani 1 1 d .
F3 F 1.0529(3) 0.3955(3) 0.2251(2) 0.0529(9) Uani 1 1 d .
F4 F 0.6682(5) 0.1413(4) 0.4080(4) 0.103(2) Uani 1 1 d .
F5 F 0.7676(5) 0.1640(7) 0.2633(5) 0.164(4) Uani 1 1 d .
F6 F 0.6350(5) 0.2769(4) 0.3191(5) 0.119(2) Uani 1 1 d .
F7 F 0.9576(3) -0.0605(3) 0.6665(4) 0.0864(16) Uani 1 1 d .
F8 F 1.0153(4) 0.0448(4) 0.6765(4) 0.0816(14) Uani 1 1 d .
F9 F 1.0566(3) 0.0135(2) 0.5427(3) 0.0615(11) Uani 1 1 d .
F10 F 0.6094(3) 0.1192(3) 0.8594(3) 0.0739(13) Uani 1 1 d .
F11 F 0.5521(3) 0.1204(3) 0.7587(3) 0.0744(14) Uani 1 1 d .
F12 F 0.5213(3) 0.2526(2) 0.7988(2) 0.0492(9) Uani 1 1 d .
F13 F 0.4138(3) 1.0227(2) 0.7899(3) 0.0606(10) Uani 1 1 d .
F14 F 0.2592(4) 1.0255(3) 0.8854(3) 0.0896(16) Uani 1 1 d .
F15 F 0.3297(4) 0.9687(3) 0.7523(3) 0.0710(12) Uani 1 1 d .
F16 F 0.2976(3) 0.7063(3) 1.1897(2) 0.0539(9) Uani 1 1 d .
F17 F 0.2715(4) 0.6166(3) 1.1325(3) 0.0652(12) Uani 1 1 d .
F18 F 0.1752(3) 0.7641(4) 1.1345(3) 0.0896(17) Uani 1 1 d .
F19 F 0.7612(6) 0.8002(4) 1.0334(4) 0.121(3) Uani 1 1 d .
F20 F 0.6087(4) 0.8899(5) 1.0419(4) 0.126(3) Uani 1 1 d .
F21 F 0.7339(3) 0.8880(3) 0.9085(2) 0.0578(10) Uani 1 1 d .
F22 F 0.7421(4) 0.4048(3) 1.0558(3) 0.0847(15) Uani 1 1 d .
F23 F 0.8498(5) 0.4698(4) 1.0504(4) 0.104(2) Uani 1 1 d .
F24 F 0.8629(3) 0.4398(3) 0.9249(3) 0.0660(11) Uani 1 1 d .
O1 O 0.8573(3) 0.6679(3) 0.3704(3) 0.0468(10) Uani 1 1 d .
O2 O 0.6804(3) 0.4336(2) 0.4913(2) 0.0294(7) Uani 1 1 d .
O3 O 0.7427(3) 0.2419(3) 0.4512(3) 0.0383(9) Uani 1 1 d .
O4 O 0.9053(3) 0.3369(3) 0.3762(2) 0.0339(8) Uani 1 1 d .
O5 O 0.6839(3) 0.2668(2) 0.6399(2) 0.0314(8) Uani 1 1 d .
O6 O 0.9015(3) 0.1799(2) 0.5470(3) 0.0354(8) Uani 1 1 d .
O7 O 0.6052(4) 0.7604(4) 0.5212(3) 0.0582(13) Uani 1 1 d .
O8 O 0.7066(3) 0.7064(3) 0.7722(2) 0.0324(8) Uani 1 1 d .
O9 O 0.4801(3) 0.8253(2) 0.8312(2) 0.0302(7) Uani 1 1 d .
O10 O 0.4389(3) 0.6753(3) 1.0014(2) 0.0341(8) Uani 1 1 d .
O11 O 0.5989(3) 0.7782(3) 0.9466(3) 0.0403(9) Uani 1 1 d .
O12 O 0.6570(3) 0.5713(3) 0.9536(2) 0.0346(8) Uani 1 1 d .
N1 N 0.8418(3) 0.3927(3) 0.5557(3) 0.0249(8) Uani 1 1 d .
N2 N 0.8500(3) 0.5476(3) 0.5550(3) 0.0346(10) Uani 1 1 d .
N3 N 0.7130(3) 0.5098(3) 0.4409(3) 0.0254(8) Uani 1 1 d .
N4 N 0.7961(3) 0.6217(3) 0.3836(3) 0.0336(9) Uani 1 1 d .
N5 N 0.5560(3) 0.6161(3) 0.8072(3) 0.0247(8) Uani 1 1 d .
N6 N 0.6063(3) 0.5726(3) 0.6583(3) 0.0310(9) Uani 1 1 d .
N7 N 0.6941(3) 0.7424(3) 0.6910(3) 0.0266(8) Uani 1 1 d .
N8 N 0.6456(4) 0.7677(4) 0.5725(3) 0.0385(10) Uani 1 1 d .
C1 C 0.8859(4) 0.3501(4) 0.6227(3) 0.0313(11) Uani 1 1 d .
H1 H 0.8990 0.2809 0.6458 0.038 Uiso 1 1 calc R
C2 C 0.9126(4) 0.4016(4) 0.6590(4) 0.0360(12) Uani 1 1 d .
H2 H 0.9429 0.3702 0.7066 0.043 Uiso 1 1 calc R
C3 C 0.8927(4) 0.5024(4) 0.6222(4) 0.0366(12) Uani 1 1 d .
H3 H 0.9102 0.5408 0.6456 0.044 Uiso 1 1 calc R
C4 C 0.8271(4) 0.4900(3) 0.5249(3) 0.0271(10) Uani 1 1 d .
C5 C 0.7791(4) 0.5395(3) 0.4517(3) 0.0262(9) Uani 1 1 d .
C6 C 0.6631(5) 0.5254(4) 0.3073(4) 0.0396(12) Uani 1 1 d .
H6A H 0.7335 0.4819 0.2789 0.059 Uiso 1 1 calc R
H6B H 0.6394 0.5720 0.2559 0.059 Uiso 1 1 calc R
H6C H 0.6143 0.4858 0.3481 0.059 Uiso 1 1 calc R
C7 C 0.6664(4) 0.5829(4) 0.3689(3) 0.0291(10) Uani 1 1 d .
C8 C 0.5558(4) 0.6366(4) 0.4261(4) 0.0351(11) Uani 1 1 d .
H8A H 0.5154 0.5892 0.4652 0.053 Uiso 1 1 calc R
H8B H 0.5225 0.6858 0.3819 0.053 Uiso 1 1 calc R
H8C H 0.5578 0.6695 0.4682 0.053 Uiso 1 1 calc R
C9 C 0.8342(5) 0.6101(4) 0.2235(4) 0.0445(14) Uani 1 1 d .
H9A H 0.8899 0.6402 0.2029 0.067 Uiso 1 1 calc R
H9B H 0.8072 0.6299 0.1721 0.067 Uiso 1 1 calc R
H9C H 0.8626 0.5382 0.2373 0.067 Uiso 1 1 calc R
C10 C 0.7448(4) 0.6446(4) 0.3145(4) 0.0333(11) Uani 1 1 d .
C11 C 0.6945(5) 0.7544(4) 0.2906(4) 0.0387(12) Uani 1 1 d .
H11A H 0.6501 0.7795 0.3504 0.058 Uiso 1 1 calc R
H11B H 0.6515 0.7672 0.2540 0.058 Uiso 1 1 calc R
H11C H 0.7494 0.7877 0.2521 0.058 Uiso 1 1 calc R
C12 C 0.7127(5) 0.2043(5) 0.3384(5) 0.0512(15) Uani 1 1 d .
C13 C 0.7758(4) 0.2416(4) 0.3639(4) 0.0339(11) Uani 1 1 d .
C14 C 0.8604(4) 0.2713(4) 0.2890(4) 0.0351(11) Uani 1 1 d .
H14A H 0.8336 0.3191 0.2391 0.042 Uiso 1 1 calc R
H14B H 0.9103 0.2127 0.2608 0.042 Uiso 1 1 calc R
C15 C 0.9186(4) 0.3129(4) 0.3026(4) 0.0337(11) Uani 1 1 d .
C16 C 1.0173(4) 0.3321(4) 0.2147(4) 0.0361(12) Uani 1 1 d .
C17 C 0.9782(5) 0.0247(4) 0.6254(5) 0.0486(15) Uani 1 1 d .
C18 C 0.8810(4) 0.1102(4) 0.6173(4) 0.0347(11) Uani 1 1 d .
C19 C 0.7856(4) 0.1043(3) 0.6883(4) 0.0308(10) Uani 1 1 d .
H19A H 0.7942 0.0865 0.7506 0.037 Uiso 1 1 calc R
H19B H 0.7714 0.0480 0.6835 0.037 Uiso 1 1 calc R
C20 C 0.6948(4) 0.1840(3) 0.6943(3) 0.0261(10) Uani 1 1 d .
C21 C 0.5933(4) 0.1682(4) 0.7792(4) 0.0344(11) Uani 1 1 d .
C22 C 0.5109(4) 0.5429(4) 0.8532(3) 0.0300(10) Uani 1 1 d .
H22 H 0.4765 0.5331 0.9213 0.036 Uiso 1 1 calc R
C23 C 0.5126(4) 0.4821(4) 0.8060(4) 0.0334(11) Uani 1 1 d .
H23 H 0.4807 0.4304 0.8397 0.040 Uiso 1 1 calc R
C24 C 0.5628(4) 0.4987(4) 0.7071(4) 0.0336(11) Uani 1 1 d .
H24 H 0.5665 0.4563 0.6725 0.040 Uiso 1 1 calc R
C25 C 0.6004(4) 0.6277(3) 0.7107(3) 0.0253(9) Uani 1 1 d .
C26 C 0.6463(4) 0.7103(4) 0.6587(3) 0.0276(10) Uani 1 1 d .
C27 C 0.7308(5) 0.8952(4) 0.6680(4) 0.0432(13) Uani 1 1 d .
H27A H 0.6575 0.9156 0.7117 0.065 Uiso 1 1 calc R
H27B H 0.7495 0.9527 0.6198 0.065 Uiso 1 1 calc R
H27C H 0.7767 0.8666 0.7048 0.065 Uiso 1 1 calc R
C28 C 0.7441(4) 0.8191(4) 0.6179(3) 0.0307(10) Uani 1 1 d .
C29 C 0.8599(4) 0.7657(4) 0.5700(4) 0.0367(12) Uani 1 1 d .
H29A H 0.8912 0.7311 0.6190 0.055 Uiso 1 1 calc R
H29B H 0.8968 0.8137 0.5228 0.055 Uiso 1 1 calc R
H29C H 0.8660 0.7179 0.5374 0.055 Uiso 1 1 calc R
C30 C 0.5810(6) 0.9385(5) 0.5829(5) 0.0597(17) Uani 1 1 d .
H30A H 0.5980 0.9999 0.5673 0.090 Uiso 1 1 calc R
H30B H 0.5446 0.9210 0.6527 0.090 Uiso 1 1 calc R
H30C H 0.5355 0.9474 0.5500 0.090 Uiso 1 1 calc R
C31 C 0.6800(5) 0.8578(4) 0.5506(4) 0.0385(12) Uani 1 1 d .
C32 C 0.7418(6) 0.8821(5) 0.4452(4) 0.0498(15) Uani 1 1 d .
H32A H 0.6962 0.9019 0.4092 0.075 Uiso 1 1 calc R
H32B H 0.8003 0.8240 0.4251 0.075 Uiso 1 1 calc R
H32C H 0.7694 0.9363 0.4322 0.075 Uiso 1 1 calc R
C33 C 0.3466(5) 0.9716(4) 0.8279(5) 0.0472(14) Uani 1 1 d .
C34 C 0.3882(4) 0.8681(4) 0.8775(4) 0.0330(11) Uani 1 1 d .
C35 C 0.3216(4) 0.8329(4) 0.9680(4) 0.0413(13) Uani 1 1 d .
H35A H 0.2579 0.8376 0.9600 0.050 Uiso 1 1 calc R
H35B H 0.2995 0.8803 1.0087 0.050 Uiso 1 1 calc R
C36 C 0.3505(4) 0.7407(4) 1.0210(4) 0.0344(11) Uani 1 1 d .
C37 C 0.2709(5) 0.7091(5) 1.1189(4) 0.0431(13) Uani 1 1 d .
C38 C 0.6937(5) 0.8330(5) 0.9898(4) 0.0481(15) Uani 1 1 d .
C39 C 0.6715(4) 0.7485(4) 0.9771(3) 0.0359(12) Uani 1 1 d .
C40 C 0.7327(5) 0.6533(5) 0.9961(4) 0.0415(13) Uani 1 1 d .
H40A H 0.8066 0.6531 0.9569 0.050 Uiso 1 1 calc R
H40B H 0.7243 0.6393 1.0643 0.050 Uiso 1 1 calc R
C41 C 0.7206(4) 0.5733(4) 0.9826(4) 0.0358(11) Uani 1 1 d .
C42 C 0.7943(5) 0.4708(5) 1.0053(5) 0.0501(15) Uani 1 1 d .

loop_
_atom_site_aniso_label
_atom_site_aniso_U_11
_atom_site_aniso_U_22
_atom_site_aniso_U_33
_atom_site_aniso_U_23
_atom_site_aniso_U_13
_atom_site_aniso_U_12
Co1 0.0283(4) 0.0265(4) 0.0239(3) -0.0051(3) -0.0035(3) -0.0103(3)
Co2 0.0293(4) 0.0285(4) 0.0279(4) -0.0097(3) -0.0088(3) -0.0091(3)
F1 0.049(2) 0.118(4) 0.0287(17) 0.0090(19) -0.0154(16) -0.035(2)
F2 0.0317(17) 0.051(2) 0.056(2) -0.0166(17) 0.0061(15) -0.0062(15)
F3 0.047(2) 0.064(2) 0.0414(18) -0.0119(16) 0.0039(15) -0.0322(18)
F4 0.154(5) 0.107(4) 0.100(4) 0.018(3) -0.062(4) -0.101(4)
F5 0.107(5) 0.298(10) 0.164(6) -0.185(7) 0.039(4) -0.118(6)
F6 0.132(5) 0.093(4) 0.203(7) -0.007(4) -0.129(6) -0.039(4)
F7 0.039(2) 0.0319(18) 0.137(4) 0.017(2) -0.014(2) -0.0108(16)
F8 0.056(3) 0.090(3) 0.104(4) -0.019(3) -0.051(3) -0.001(2)
F9 0.0306(18) 0.0403(19) 0.093(3) -0.0238(19) -0.0031(19) -0.0054(15)
F10 0.044(2) 0.098(3) 0.0383(19) 0.023(2) -0.0056(17) -0.022(2)
F11 0.051(2) 0.100(3) 0.086(3) -0.056(3) 0.015(2) -0.052(2)
F12 0.0382(18) 0.0419(18) 0.0425(18) -0.0106(15) 0.0064(14) -0.0112(14)
F13 0.070(3) 0.0325(17) 0.079(3) -0.0045(17) -0.028(2) -0.0204(17)
F14 0.071(3) 0.051(2) 0.081(3) -0.010(2) -0.002(2) 0.013(2)
F15 0.089(3) 0.061(2) 0.085(3) 0.013(2) -0.064(3) -0.028(2)
F16 0.066(2) 0.071(2) 0.0298(16) -0.0166(16) -0.0075(16) -0.032(2)
F17 0.081(3) 0.076(3) 0.047(2) -0.0208(19) 0.0042(19) -0.056(2)
F18 0.038(2) 0.109(4) 0.056(2) 0.012(2) 0.0009(19) -0.005(2)
F19 0.218(8) 0.105(4) 0.142(5) 0.025(4) -0.141(6) -0.098(5)
F20 0.087(4) 0.164(5) 0.142(4) -0.135(4) 0.063(3) -0.088(4)
F21 0.070(3) 0.056(2) 0.046(2) -0.0184(17) -0.0008(18) -0.035(2)
F22 0.064(3) 0.062(3) 0.078(3) 0.023(2) -0.018(2) -0.012(2)
F23 0.118(4) 0.088(3) 0.142(5) -0.033(3) -0.111(4) 0.017(3)
F24 0.050(2) 0.055(2) 0.069(2) -0.0164(19) -0.0115(19) -0.0012(18)
O1 0.043(2) 0.049(2) 0.057(2) 0.0113(19) -0.026(2) -0.0303(19)
O2 0.0322(18) 0.0260(16) 0.0336(18) -0.0011(14) -0.0146(15) -0.0133(14)
O3 0.039(2) 0.0375(19) 0.037(2) -0.0127(16) -0.0028(16) -0.0185(16)
O4 0.0344(19) 0.041(2) 0.0245(17) -0.0080(15) -0.0019(15) -0.0182(16)
O5 0.0279(17) 0.0322(18) 0.0295(17) -0.0078(14) -0.0048(14) -0.0100(14)
O6 0.0269(18) 0.0257(17) 0.042(2) -0.0043(15) -0.0037(15) -0.0099(14)
O7 0.077(3) 0.086(3) 0.041(2) 0.011(2) -0.035(2) -0.057(3)
O8 0.0360(19) 0.0411(19) 0.0250(17) -0.0055(15) -0.0117(15) -0.0164(16)
O9 0.0351(19) 0.0268(16) 0.0312(17) -0.0071(14) -0.0123(15) -0.0100(14)
O10 0.039(2) 0.0337(18) 0.0264(17) -0.0074(14) -0.0072(15) -0.0127(16)
O11 0.048(2) 0.040(2) 0.040(2) -0.0187(17) -0.0146(18) -0.0128(17)
O12 0.039(2) 0.0321(18) 0.0352(19) -0.0059(15) -0.0167(16) -0.0098(15)
N1 0.0230(19) 0.0257(19) 0.0216(18) -0.0029(15) -0.0049(15) -0.0083(15)
N2 0.033(2) 0.034(2) 0.042(2) -0.0021(19) -0.020(2) -0.0127(18)
N3 0.0263(19) 0.0279(19) 0.0257(19) -0.0025(16) -0.0122(16) -0.0110(16)
N4 0.028(2) 0.032(2) 0.038(2) 0.0041(18) -0.0139(19) -0.0131(17)
N5 0.0261(19) 0.0248(19) 0.0257(19) -0.0055(15) -0.0092(16) -0.0098(16)
N6 0.030(2) 0.042(2) 0.025(2) -0.0089(17) -0.0045(17) -0.0190(18)
N7 0.031(2) 0.0268(19) 0.0242(19) -0.0059(16) -0.0083(17) -0.0121(16)
N8 0.046(3) 0.056(3) 0.026(2) 0.0007(19) -0.015(2) -0.032(2)
C1 0.027(2) 0.033(2) 0.026(2) -0.004(2) -0.007(2) -0.005(2)
C2 0.029(3) 0.046(3) 0.027(2) -0.003(2) -0.011(2) -0.009(2)
C3 0.032(3) 0.043(3) 0.039(3) -0.004(2) -0.019(2) -0.012(2)
C4 0.020(2) 0.030(2) 0.029(2) -0.0027(19) -0.0077(19) -0.0093(18)
C5 0.026(2) 0.025(2) 0.030(2) -0.0010(18) -0.014(2) -0.0104(18)
C6 0.053(3) 0.042(3) 0.036(3) -0.004(2) -0.026(3) -0.017(3)
C7 0.033(3) 0.031(2) 0.027(2) -0.0017(19) -0.015(2) -0.011(2)
C8 0.029(3) 0.036(3) 0.040(3) -0.006(2) -0.013(2) -0.010(2)
C9 0.043(3) 0.043(3) 0.034(3) -0.003(2) -0.008(2) -0.011(3)
C10 0.029(2) 0.036(3) 0.031(3) -0.002(2) -0.012(2) -0.008(2)
C11 0.042(3) 0.028(2) 0.040(3) 0.006(2) -0.017(2) -0.013(2)
C12 0.054(4) 0.058(4) 0.056(4) -0.019(3) -0.016(3) -0.028(3)
C13 0.039(3) 0.028(2) 0.036(3) -0.013(2) -0.012(2) -0.008(2)
C14 0.033(3) 0.039(3) 0.030(3) -0.013(2) -0.007(2) -0.007(2)
C15 0.028(3) 0.036(3) 0.029(2) -0.007(2) -0.004(2) -0.010(2)
C16 0.033(3) 0.043(3) 0.025(2) -0.007(2) -0.005(2) -0.012(2)
C17 0.036(3) 0.035(3) 0.068(4) -0.004(3) -0.017(3) -0.011(2)
C18 0.029(3) 0.026(2) 0.050(3) -0.012(2) -0.014(2) -0.006(2)
C19 0.033(3) 0.026(2) 0.035(3) -0.006(2) -0.011(2) -0.013(2)
C20 0.029(2) 0.024(2) 0.025(2) -0.0047(18) -0.0084(19) -0.0107(19)
C21 0.032(3) 0.032(3) 0.035(3) -0.005(2) -0.005(2) -0.015(2)
C22 0.035(3) 0.033(2) 0.025(2) -0.0067(19) -0.008(2) -0.014(2)
C23 0.035(3) 0.035(3) 0.034(3) -0.007(2) -0.008(2) -0.019(2)
C24 0.033(3) 0.043(3) 0.031(2) -0.014(2) -0.004(2) -0.021(2)
C25 0.022(2) 0.030(2) 0.022(2) -0.0039(18) -0.0036(18) -0.0126(18)
C26 0.028(2) 0.034(2) 0.024(2) -0.0046(19) -0.0091(19) -0.015(2)
C27 0.060(4) 0.031(3) 0.044(3) -0.008(2) -0.015(3) -0.024(3)
C28 0.037(3) 0.030(2) 0.029(2) -0.003(2) -0.011(2) -0.019(2)
C29 0.037(3) 0.038(3) 0.040(3) -0.006(2) -0.009(2) -0.023(2)
C30 0.056(4) 0.055(4) 0.065(4) 0.003(3) -0.032(4) -0.014(3)
C31 0.050(3) 0.040(3) 0.033(3) 0.001(2) -0.018(2) -0.024(3)
C32 0.074(4) 0.053(4) 0.034(3) 0.010(3) -0.022(3) -0.042(3)
C33 0.040(3) 0.039(3) 0.055(4) -0.012(3) -0.015(3) -0.004(3)
C34 0.034(3) 0.031(2) 0.038(3) -0.012(2) -0.015(2) -0.008(2)
C35 0.032(3) 0.052(3) 0.042(3) -0.018(3) -0.009(2) -0.012(2)
C36 0.034(3) 0.044(3) 0.031(3) -0.013(2) -0.011(2) -0.014(2)
C37 0.036(3) 0.058(4) 0.033(3) -0.016(3) -0.006(2) -0.015(3)
C38 0.053(4) 0.065(4) 0.036(3) -0.023(3) -0.005(3) -0.030(3)
C39 0.036(3) 0.054(3) 0.022(2) -0.014(2) -0.002(2) -0.023(3)
C40 0.041(3) 0.063(4) 0.025(3) -0.010(2) -0.006(2) -0.025(3)
C41 0.034(3) 0.047(3) 0.025(2) -0.006(2) -0.010(2) -0.013(2)
C42 0.042(3) 0.061(4) 0.047(3) -0.010(3) -0.021(3) -0.009(3)

loop_
_atom_type_symbol
_atom_type_description
_atom_type_scat_dispersion_real
_atom_type_scat_dispersion_imag
_atom_type_scat_source
C C 0.0033 0.0016 'International Tables Vol C Tables 4.2.6.8 and 6.1.1.4'
H H 0.0000 0.0000 'International Tables Vol C Tables 4.2.6.8 and 6.1.1.4'
N N 0.0061 0.0033 'International Tables Vol C Tables 4.2.6.8 and 6.1.1.4'
O O 0.0106 0.0060 'International Tables Vol C Tables 4.2.6.8 and 6.1.1.4'
F F 0.0171 0.0103 'International Tables Vol C Tables 4.2.6.8 and 6.1.1.4'
Co Co 0.3494 0.9721 'International Tables Vol C Tables 4.2.6.8 and 6.1.1.4'

loop_
_geom_angle_atom_site_label_1
_geom_angle_atom_site_label_2
_geom_angle_atom_site_label_3
_geom_angle
O4 Co1 O2 95.11(14)
O4 Co1 O6 91.39(14)
O2 Co1 O6 171.39(14)
O4 Co1 O3 89.75(14)
O2 Co1 O3 88.83(14)
O6 Co1 O3 96.86(15)
O4 Co1 O5 176.78(13)
O2 Co1 O5 86.31(14)
O6 Co1 O5 87.49(14)
O3 Co1 O5 87.39(14)
O4 Co1 N1 86.50(14)
O2 Co1 N1 83.71(14)
O6 Co1 N1 91.07(15)
O3 Co1 N1 171.31(15)
O5 Co1 N1 96.53(14)
O8 Co2 O10 176.13(14)
O8 Co2 O9 94.23(14)
O10 Co2 O9 88.92(14)
O8 Co2 O11 87.97(15)
O10 Co2 O11 94.42(15)
O9 Co2 O11 87.68(14)
O8 Co2 O12 88.96(14)
O10 Co2 O12 88.08(14)
O9 Co2 O12 174.46(13)
O11 Co2 O12 87.91(15)
O8 Co2 N5 85.30(14)
O10 Co2 N5 92.41(14)
O9 Co2 N5 90.85(14)
O11 Co2 N5 172.99(15)
O12 Co2 N5 93.93(14)
N3 O2 Co1 115.3(3)
C13 O3 Co1 124.7(4)
C15 O4 Co1 123.8(3)
C20 O5 Co1 125.3(3)
C18 O6 Co1 126.3(3)
N7 O8 Co2 113.3(3)
C34 O9 Co2 124.7(3)
C36 O10 Co2 124.5(3)
C39 O11 Co2 124.5(3)
C41 O12 Co2 123.2(3)
C4 N1 C1 115.5(4)
C4 N1 Co1 124.4(3)
C1 N1 Co1 120.1(3)
C3 N2 C4 116.1(4)
O2 N3 C5 126.7(4)
O2 N3 C7 120.4(4)
C5 N3 C7 112.5(4)
O1 N4 C5 126.5(4)
O1 N4 C10 121.8(4)
C5 N4 C10 111.2(4)
C25 N5 C22 115.7(4)
C25 N5 Co2 123.2(3)
C22 N5 Co2 120.8(3)
C25 N6 C24 116.1(4)
O8 N7 C26 125.5(4)
O8 N7 C28 121.2(4)
C26 N7 C28 113.0(4)
O7 N8 C26 126.3(5)
O7 N8 C31 121.0(4)
C26 N8 C31 111.7(4)
N1 C1 C2 123.2(5)
C1 C2 C3 116.2(5)
N2 C3 C2 122.6(5)
N1 C4 N2 126.5(4)
N1 C4 C5 117.2(4)
N2 C4 C5 116.3(4)
N3 C5 N4 109.1(4)
N3 C5 C4 125.2(4)
N4 C5 C4 125.7(4)
C8 C7 N3 106.6(4)
C8 C7 C6 109.6(4)
N3 C7 C6 108.4(4)
C8 C7 C10 115.9(4)
N3 C7 C10 100.5(4)
C6 C7 C10 115.0(4)
N4 C10 C9 105.2(4)
N4 C10 C11 110.6(4)
C9 C10 C11 109.3(4)
N4 C10 C7 102.4(4)
C9 C10 C7 114.4(4)
C11 C10 C7 114.4(4)
F4 C12 F5 107.5(6)
F4 C12 F6 104.9(6)
F5 C12 F6 106.2(7)
F4 C12 C13 113.6(5)
F5 C12 C13 113.3(6)
F6 C12 C13 110.8(5)
O3 C13 C14 128.6(5)
O3 C13 C12 114.0(5)
C14 C13 C12 117.4(5)
C13 C14 C15 122.4(5)
O4 C15 C14 130.1(5)
O4 C15 C16 113.6(4)
C14 C15 C16 116.2(4)
F2 C16 F1 109.6(4)
F2 C16 F3 106.1(5)
F1 C16 F3 105.3(5)
F2 C16 C15 110.7(4)
F1 C16 C15 112.7(4)
F3 C16 C15 112.0(4)
F9 C17 F7 107.1(5)
F9 C17 F8 104.9(5)
F7 C17 F8 109.8(6)
F9 C17 C18 114.1(5)
F7 C17 C18 112.6(5)
F8 C17 C18 108.1(5)
O6 C18 C19 128.5(5)
O6 C18 C17 114.0(5)
C19 C18 C17 117.4(5)
C18 C19 C20 121.6(5)
O5 C20 C19 128.9(5)
O5 C20 C21 115.0(4)
C19 C20 C21 116.1(4)
F12 C21 F10 105.8(4)
F12 C21 F11 107.1(5)
F10 C21 F11 108.7(5)
F12 C21 C20 112.1(4)
F10 C21 C20 112.6(4)
F11 C21 C20 110.3(4)
N5 C22 C23 122.4(4)
C22 C23 C24 117.3(5)
N6 C24 C23 122.1(4)
N6 C25 N5 126.4(4)
N6 C25 C26 117.2(4)
N5 C25 C26 116.4(4)
N8 C26 N7 108.5(4)
N8 C26 C25 126.4(4)
N7 C26 C25 125.1(4)
N7 C28 C27 109.1(4)
N7 C28 C29 106.5(4)
C27 C28 C29 111.4(5)
N7 C28 C31 100.3(4)
C27 C28 C31 114.7(5)
C29 C28 C31 113.8(4)
C30 C31 N8 105.7(5)
C30 C31 C32 112.1(5)
N8 C31 C32 109.7(4)
C30 C31 C28 113.0(5)
N8 C31 C28 99.6(4)
C32 C31 C28 115.5(5)
F13 C33 F15 104.7(5)
F13 C33 F14 105.2(5)
F15 C33 F14 109.5(5)
F13 C33 C34 112.8(5)
F15 C33 C34 109.8(5)
F14 C33 C34 114.3(5)
O9 C34 C35 128.2(5)
O9 C34 C33 114.3(5)
C35 C34 C33 117.5(5)
C34 C35 C36 123.2(5)
O10 C36 C35 128.6(5)
O10 C36 C37 112.5(5)
C35 C36 C37 118.9(5)
F18 C37 F17 107.3(5)
F18 C37 F16 108.3(5)
F17 C37 F16 103.5(5)
F18 C37 C36 114.7(5)
F17 C37 C36 111.9(4)
F16 C37 C36 110.3(5)
F21 C38 F20 107.5(6)
F21 C38 F19 106.0(6)
F20 C38 F19 106.6(6)
F21 C38 C39 112.5(4)
F20 C38 C39 111.7(5)
F19 C38 C39 112.1(6)
O11 C39 C40 128.2(5)
O11 C39 C38 112.7(5)
C40 C39 C38 119.1(5)
C41 C40 C39 122.7(5)
O12 C41 C40 129.3(5)
O12 C41 C42 112.8(5)
C40 C41 C42 117.9(5)
F22 C42 F24 106.0(6)
F22 C42 F23 109.7(6)
F24 C42 F23 106.2(5)
F22 C42 C41 111.3(5)
F24 C42 C41 110.2(5)
F23 C42 C41 113.1(5)

loop_
_geom_bond_atom_site_label_1
_geom_bond_atom_site_label_2
_geom_bond_distance
Co1 O4 2.042(3)
Co1 O2 2.043(3)
Co1 O6 2.044(4)
Co1 O3 2.056(4)
Co1 O5 2.053(3)
Co1 N1 2.170(4)
Co2 O8 2.033(4)
Co2 O10 2.037(4)
Co2 O9 2.056(3)
Co2 O11 2.060(4)
Co2 O12 2.067(4)
Co2 N5 2.150(4)
F1 C16 1.322(6)
F2 C16 1.307(6)
F3 C16 1.351(6)
F4 C12 1.296(8)
F5 C12 1.297(8)
F6 C12 1.313(9)
F7 C17 1.316(7)
F8 C17 1.335(8)
F9 C17 1.312(7)
F10 C21 1.314(6)
F11 C21 1.310(6)
F12 C21 1.323(6)
F13 C33 1.311(7)
F14 C33 1.334(7)
F15 C33 1.356(7)
F16 C37 1.342(6)
F17 C37 1.335(7)
F18 C37 1.291(7)
F19 C38 1.325(8)
F20 C38 1.301(8)
F21 C38 1.295(7)
F22 C42 1.322(8)
F23 C42 1.318(8)
F24 C42 1.320(7)
O1 N4 1.266(6)
O2 N3 1.289(5)
O3 C13 1.247(6)
O4 C15 1.252(6)
O5 C20 1.250(6)
O6 C18 1.260(6)
O7 N8 1.271(6)
O8 N7 1.288(5)
O9 C34 1.241(6)
O10 C36 1.269(6)
O11 C39 1.249(7)
O12 C41 1.247(6)
N1 C4 1.337(6)
N1 C1 1.349(6)
N2 C3 1.338(7)
N2 C4 1.336(6)
N3 C5 1.331(6)
N3 C7 1.506(6)
N4 C5 1.363(6)
N4 C10 1.491(6)
N5 C25 1.346(6)
N5 C22 1.343(6)
N6 C25 1.324(6)
N6 C24 1.340(7)
N7 C26 1.342(6)
N7 C28 1.491(6)
N8 C26 1.349(6)
N8 C31 1.519(7)
C1 C2 1.367(7)
C2 C3 1.391(8)
C4 C5 1.473(6)
C6 C7 1.546(7)
C7 C8 1.510(7)
C7 C10 1.544(7)
C9 C10 1.534(7)
C10 C11 1.513(7)
C12 C13 1.520(8)
C13 C14 1.390(8)
C14 C15 1.380(7)
C15 C16 1.549(7)
C17 C18 1.533(8)
C18 C19 1.372(7)
C19 C20 1.398(7)
C20 C21 1.542(7)
C22 C23 1.360(7)
C23 C24 1.381(7)
C25 C26 1.472(7)
C27 C28 1.517(6)
C28 C29 1.527(7)
C28 C31 1.574(7)
C30 C31 1.495(9)
C31 C32 1.495(8)
C33 C34 1.508(8)
C34 C35 1.392(8)
C35 C36 1.372(8)
C36 C37 1.523(7)
C38 C39 1.537(8)
C39 C40 1.377(9)
C40 C41 1.390(8)
C41 C42 1.534(8)

loop_
_platon_squeeze_void_nr
_platon_squeeze_void_average_x
_platon_squeeze_void_average_y
_platon_squeeze_void_average_z
_platon_squeeze_void_volume
_platon_squeeze_void_count_electrons
_platon_squeeze_void_content
1 0.000 0.000 0.000 278 40 ' '
